data_7110218
loop_
_publ_author_name
'Anjana Chanthapally'
'Wei Ting Oh'
'Jagadese J. Vittal'

_publ_section_title
;
 Photoreactivity of polymorphs of a ladder polymer with criss-cross and
 parallel orientations of C[double bond, length as m-dash]C bonds
;
_journal_name_full Chem.Commun.
_journal_page_first 451
_journal_paper_doi 10.1039/c3cc47816e
_journal_volume 50
_journal_year 2014
_chemical_formula_sum 'C28 H24 N2 O4 Zn'
_chemical_formula_weight 517.86
_chemical_name_systematic
; 
 ? 
;
_space_group_IT_number 2
_symmetry_cell_setting triclinic
_symmetry_space_group_name_Hall '-P 1'
_symmetry_space_group_name_H-M 'P -1'
_atom_sites_solution_hydrogens geom
_atom_sites_solution_primary direct
_atom_sites_solution_secondary difmap
_audit_creation_method SHELXL-97
_cell_angle_alpha 87.864(12)
_cell_angle_beta 74.045(12)
_cell_angle_gamma 81.843(12)
_cell_formula_units_Z 2
_cell_length_a 10.208(7)
_cell_length_b 10.368(7)
_cell_length_c 11.703(8)
_cell_measurement_reflns_used 888
_cell_measurement_temperature 100(2)
_cell_measurement_theta_max 26.83
_cell_measurement_theta_min 2.68
_cell_volume 1178.8(14)
_computing_cell_refinement 'Bruker SMART'
_computing_data_collection 'Bruker SMART'
_computing_data_reduction 'Bruker SAINT'
_computing_molecular_graphics 'Bruker SHELXTL'
_computing_publication_material 'Bruker SHELXTL'
_computing_structure_refinement 'SHELXL-97 (Sheldrick, 1997)'
_computing_structure_solution 'SHELXS-97 (Sheldrick, 1990)'
_diffrn_ambient_temperature 100(2)
_diffrn_measured_fraction_theta_full 0.997
_diffrn_measured_fraction_theta_max 0.997
_diffrn_measurement_device_type 'CCD area detector'
_diffrn_measurement_method 'phi and omega scans'
_diffrn_radiation_monochromator graphite
_diffrn_radiation_source 'fine-focus sealed tube'
_diffrn_radiation_type MoK\a
_diffrn_radiation_wavelength 0.71073
_diffrn_reflns_av_R_equivalents 0.0587
_diffrn_reflns_av_sigmaI/netI 0.0800
_diffrn_reflns_limit_h_max 12
_diffrn_reflns_limit_h_min -13
_diffrn_reflns_limit_k_max 13
_diffrn_reflns_limit_k_min -13
_diffrn_reflns_limit_l_max 15
_diffrn_reflns_limit_l_min -15
_diffrn_reflns_number 13686
_diffrn_reflns_theta_full 27.50
_diffrn_reflns_theta_max 27.50
_diffrn_reflns_theta_min 1.81
_exptl_absorpt_coefficient_mu 1.080
_exptl_absorpt_correction_T_max 0.8997
_exptl_absorpt_correction_T_min 0.6142
_exptl_absorpt_correction_type multi-scan
_exptl_absorpt_process_details 'SADABS (Sheldrick, 2008)'
_exptl_crystal_colour Colourless
_exptl_crystal_density_diffrn 1.459
_exptl_crystal_density_meas ?
_exptl_crystal_density_method 'not measured'
_exptl_crystal_description Thin_Plate
_exptl_crystal_F_000 536
_exptl_crystal_size_max 0.50
_exptl_crystal_size_mid 0.28
_exptl_crystal_size_min 0.10
_refine_diff_density_max 1.268
_refine_diff_density_min -0.863
_refine_diff_density_rms 0.121
_refine_ls_extinction_method none
_refine_ls_goodness_of_fit_ref 1.003
_refine_ls_hydrogen_treatment constr
_refine_ls_matrix_type full
_refine_ls_number_parameters 318
_refine_ls_number_reflns 5400
_refine_ls_number_restraints 0
_refine_ls_restrained_S_all 1.003
_refine_ls_R_factor_all 0.0775
_refine_ls_R_factor_gt 0.0498
_refine_ls_shift/su_max 0.001
_refine_ls_shift/su_mean 0.000
_refine_ls_structure_factor_coef Fsqd
_refine_ls_weighting_details 'calc w=1/[\s^2^(Fo^2^)+(0.0688P)^2^+0.0000P] where P=(Fo^2^+2Fc^2^)/3'
_refine_ls_weighting_scheme calc
_refine_ls_wR_factor_gt 0.1166
_refine_ls_wR_factor_ref 0.1267
_reflns_number_gt 3969
_reflns_number_total 5400
_reflns_threshold_expression >2sigma(I)
_cod_data_source_file c3cc47816e.txt
_cod_data_source_block compound4
_cod_depositor_comments
;
The following automatic conversions were performed:

'_exptl_crystal_density_meas' value 'not measured' was changed to '?'
- the value is perceived as not measured.

Automatic conversion script
Id: cif_fix_values 3008 2015-01-20 13:52:24Z robertas 
;
_cod_original_cell_volume 1178.8(13)
_cod_original_sg_symbol_H-M P-1
_cod_database_code 7110218

loop_
_symmetry_equiv_pos_as_xyz
'x, y, z'
'-x, -y, -z'

loop_
_atom_site_label
_atom_site_type_symbol
_atom_site_fract_x
_atom_site_fract_y
_atom_site_fract_z
_atom_site_U_iso_or_equiv
_atom_site_adp_type
_atom_site_occupancy
_atom_site_symmetry_multiplicity
_atom_site_calc_flag
_atom_site_refinement_flags
Zn1 Zn 0.59077(4) 0.60503(3) 0.60377(3) 0.01492(12) Uani 1 1 d .
O1 O 0.6982(2) 0.7574(2) 0.66223(19) 0.0202(5) Uani 1 1 d .
O2 O 0.5416(2) 0.6569(2) 0.7856(2) 0.0208(5) Uani 1 1 d .
O3 O 0.4579(2) 0.4685(2) 0.6379(2) 0.0208(5) Uani 1 1 d .
O4 O 0.3073(2) 0.3831(2) 0.56920(19) 0.0196(5) Uani 1 1 d .
N1 N 0.7483(3) 0.4447(2) 0.6215(2) 0.0171(6) Uani 1 1 d .
C1 C 0.7148(3) 0.3537(3) 0.7041(3) 0.0200(7) Uani 1 1 d .
H1 H 0.6358 0.3739 0.7694 0.024 Uiso 1 1 calc R
C2 C 0.7908(3) 0.2310(3) 0.6984(3) 0.0182(7) Uani 1 1 d .
H2 H 0.7631 0.1688 0.7587 0.022 Uiso 1 1 calc R
C3 C 0.9078(3) 0.1989(3) 0.6040(3) 0.0148(6) Uani 1 1 d .
C4 C 0.9486(3) 0.2980(3) 0.5254(3) 0.0160(6) Uani 1 1 d .
H4 H 1.0327 0.2842 0.4644 0.019 Uiso 1 1 calc R
C5 C 0.8652(3) 0.4183(3) 0.5363(3) 0.0181(7) Uani 1 1 d .
H5 H 0.8933 0.4845 0.4802 0.022 Uiso 1 1 calc R
N2 N 0.5690(3) 0.2438(2) 0.4221(2) 0.0161(5) Uani 1 1 d .
C6 C 0.5433(3) 0.1568(3) 0.5100(3) 0.0178(6) Uani 1 1 d .
H6 H 0.4511 0.1570 0.5570 0.021 Uiso 1 1 calc R
C7 C 0.6447(3) 0.0665(3) 0.5356(3) 0.0169(6) Uani 1 1 d .
H7 H 0.6215 0.0061 0.5986 0.020 Uiso 1 1 calc R
C8 C 0.7814(3) 0.0644(3) 0.4688(3) 0.0148(6) Uani 1 1 d .
C9 C 0.8053(3) 0.1528(3) 0.3756(3) 0.0164(6) Uani 1 1 d .
H9 H 0.8959 0.1536 0.3256 0.020 Uiso 1 1 calc R
C10 C 0.6982(3) 0.2394(3) 0.3554(3) 0.0159(6) Uani 1 1 d .
H10 H 0.7175 0.2984 0.2908 0.019 Uiso 1 1 calc R
C11 C 0.9672(3) 0.0585(3) 0.5839(3) 0.0136(6) Uani 1 1 d .
H11 H 0.9656 0.0138 0.6613 0.016 Uiso 1 1 calc R
C12 C 0.8927(3) -0.0185(3) 0.5088(3) 0.0146(6) Uani 1 1 d .
H12 H 0.8577 -0.0963 0.5536 0.017 Uiso 1 1 calc R
C13 C 0.6258(3) 0.7386(3) 0.7653(3) 0.0163(6) Uani 1 1 d .
C14 C 0.6375(3) 0.8149(3) 0.8671(3) 0.0175(6) Uani 1 1 d .
C15 C 0.7340(3) 0.9000(3) 0.8488(3) 0.0213(7) Uani 1 1 d .
H15 H 0.7893 0.9135 0.7707 0.026 Uiso 1 1 calc R
C16 C 0.7506(4) 0.9658(3) 0.9436(3) 0.0239(7) Uani 1 1 d .
H16 H 0.8174 1.0239 0.9297 0.029 Uiso 1 1 calc R
C17 C 0.6712(4) 0.9481(3) 1.0582(3) 0.0258(8) Uani 1 1 d .
C18 C 0.5724(3) 0.8648(3) 1.0755(3) 0.0241(7) Uani 1 1 d .
H18 H 0.5152 0.8535 1.1533 0.029 Uiso 1 1 calc R
C19 C 0.5559(3) 0.7986(3) 0.9823(3) 0.0199(7) Uani 1 1 d .
H19 H 0.4885 0.7412 0.9963 0.024 Uiso 1 1 calc R
C20 C 0.6915(4) 1.0182(4) 1.1611(3) 0.0360(9) Uani 1 1 d .
H20A H 0.6623 0.9680 1.2340 0.054 Uiso 1 1 calc R
H20B H 0.6365 1.1046 1.1700 0.054 Uiso 1 1 calc R
H20C H 0.7889 1.0277 1.1462 0.054 Uiso 1 1 calc R
C21 C 0.3510(3) 0.4189(3) 0.6521(3) 0.0158(6) Uani 1 1 d .
C22 C 0.2670(3) 0.3990(3) 0.7764(3) 0.0242(8) Uani 1 1 d .
C23 C 0.2953(4) 0.4555(3) 0.8711(3) 0.0284(8) Uani 1 1 d .
H23 H 0.3692 0.5057 0.8564 0.034 Uiso 1 1 calc R
C24 C 0.2178(4) 0.4397(4) 0.9860(3) 0.0385(10) Uani 1 1 d .
H24 H 0.2377 0.4801 1.0497 0.046 Uiso 1 1 calc R
C25 C 0.1119(4) 0.3660(4) 1.0088(4) 0.0424(11) Uani 1 1 d .
C26 C 0.0818(4) 0.3092(4) 0.9163(4) 0.0442(11) Uani 1 1 d .
H26 H 0.0088 0.2578 0.9323 0.053 Uiso 1 1 calc R
C27 C 0.1586(4) 0.3268(3) 0.7978(4) 0.0329(9) Uani 1 1 d .
H27 H 0.1362 0.2897 0.7338 0.040 Uiso 1 1 calc R
C28 C 0.0252(5) 0.3474(5) 1.1351(4) 0.0640(16) Uani 1 1 d .
H28A H -0.0402 0.4264 1.1612 0.096 Uiso 1 1 calc R
H28B H 0.0852 0.3307 1.1881 0.096 Uiso 1 1 calc R
H28C H -0.0253 0.2733 1.1375 0.096 Uiso 1 1 calc R

loop_
_atom_site_aniso_label
_atom_site_aniso_U_11
_atom_site_aniso_U_22
_atom_site_aniso_U_33
_atom_site_aniso_U_23
_atom_site_aniso_U_13
_atom_site_aniso_U_12
Zn1 0.01135(19) 0.01204(18) 0.0211(2) -0.00191(13) -0.00747(14) 0.00594(12)
O1 0.0204(12) 0.0217(11) 0.0180(12) -0.0011(9) -0.0071(10) 0.0034(9)
O2 0.0196(12) 0.0165(11) 0.0270(13) -0.0010(9) -0.0092(10) 0.0009(9)
O3 0.0163(12) 0.0181(11) 0.0271(13) 0.0007(9) -0.0059(10) 0.0008(9)
O4 0.0138(11) 0.0210(11) 0.0231(12) -0.0012(9) -0.0068(9) 0.0044(9)
N1 0.0131(13) 0.0106(12) 0.0266(15) -0.0019(10) -0.0070(11) 0.0049(10)
C1 0.0191(16) 0.0173(15) 0.0209(17) -0.0028(12) -0.0060(13) 0.0085(13)
C2 0.0183(16) 0.0166(15) 0.0173(16) 0.0001(12) -0.0051(13) 0.0064(12)
C3 0.0119(15) 0.0136(14) 0.0205(16) -0.0025(12) -0.0092(12) 0.0026(11)
C4 0.0087(14) 0.0129(14) 0.0246(17) -0.0016(12) -0.0045(12) 0.0048(11)
C5 0.0124(15) 0.0117(14) 0.0323(19) 0.0014(12) -0.0112(14) 0.0016(11)
N2 0.0147(13) 0.0145(12) 0.0199(14) -0.0019(10) -0.0088(11) 0.0045(10)
C6 0.0111(15) 0.0160(15) 0.0258(17) -0.0025(12) -0.0056(13) 0.0014(12)
C7 0.0142(15) 0.0126(14) 0.0232(17) 0.0001(12) -0.0056(13) 0.0018(12)
C8 0.0139(15) 0.0113(14) 0.0200(16) -0.0021(11) -0.0082(12) 0.0039(11)
C9 0.0112(14) 0.0148(14) 0.0207(16) -0.0006(12) -0.0029(12) 0.0039(11)
C10 0.0158(15) 0.0134(14) 0.0196(16) 0.0001(11) -0.0086(13) 0.0021(12)
C11 0.0100(14) 0.0111(13) 0.0186(15) 0.0005(11) -0.0043(12) 0.0033(11)
C12 0.0118(14) 0.0112(13) 0.0203(16) 0.0002(11) -0.0066(12) 0.0040(11)
C13 0.0147(15) 0.0113(14) 0.0216(17) -0.0017(12) -0.0082(13) 0.0088(12)
C14 0.0163(15) 0.0142(14) 0.0214(17) -0.0017(12) -0.0088(13) 0.0076(12)
C15 0.0234(17) 0.0177(15) 0.0212(17) 0.0026(12) -0.0069(14) 0.0034(13)
C16 0.0286(19) 0.0171(16) 0.0306(19) 0.0002(13) -0.0188(16) 0.0031(13)
C17 0.031(2) 0.0209(16) 0.0260(19) -0.0054(13) -0.0169(16) 0.0142(14)
C18 0.0258(18) 0.0245(17) 0.0187(17) -0.0007(13) -0.0081(14) 0.0119(14)
C19 0.0168(16) 0.0173(15) 0.0239(17) 0.0004(12) -0.0063(13) 0.0054(12)
C20 0.045(2) 0.032(2) 0.033(2) -0.0106(16) -0.0219(19) 0.0114(17)
C21 0.0156(15) 0.0093(13) 0.0191(16) 0.0013(11) -0.0046(13) 0.0089(11)
C22 0.0164(16) 0.0198(16) 0.0279(19) 0.0069(13) -0.0002(14) 0.0124(13)
C23 0.0269(19) 0.0306(18) 0.0197(18) 0.0027(14) -0.0029(15) 0.0160(15)
C24 0.038(2) 0.039(2) 0.027(2) 0.0039(16) -0.0037(18) 0.0212(18)
C25 0.033(2) 0.041(2) 0.036(2) 0.0138(19) 0.0038(19) 0.0241(18)
C26 0.024(2) 0.041(2) 0.053(3) 0.022(2) 0.0046(19) 0.0071(17)
C27 0.0196(18) 0.0288(19) 0.044(2) 0.0121(16) -0.0025(16) 0.0028(15)
C28 0.049(3) 0.063(3) 0.045(3) 0.027(2) 0.020(2) 0.036(2)

loop_
_atom_type_symbol
_atom_type_description
_atom_type_scat_dispersion_real
_atom_type_scat_dispersion_imag
_atom_type_scat_source
C C 0.0033 0.0016 'International Tables Vol C Tables 4.2.6.8 and 6.1.1.4'
H H 0.0000 0.0000 'International Tables Vol C Tables 4.2.6.8 and 6.1.1.4'
N N 0.0061 0.0033 'International Tables Vol C Tables 4.2.6.8 and 6.1.1.4'
O O 0.0106 0.0060 'International Tables Vol C Tables 4.2.6.8 and 6.1.1.4'
Zn Zn 0.2839 1.4301 'International Tables Vol C Tables 4.2.6.8 and 6.1.1.4'

loop_
_geom_angle_atom_site_label_1
_geom_angle_atom_site_label_2
_geom_angle_atom_site_label_3
_geom_angle
_geom_angle_site_symmetry_1
_geom_angle_site_symmetry_3
O4 Zn1 O3 113.52(9) 2_666 .
O4 Zn1 O2 154.00(9) 2_666 .
O3 Zn1 O2 92.47(9) . .
O4 Zn1 N2 89.83(9) 2_666 2_666
O3 Zn1 N2 91.63(10) . 2_666
O2 Zn1 N2 90.16(9) . 2_666
O4 Zn1 N1 88.42(9) 2_666 .
O3 Zn1 N1 85.98(10) . .
O2 Zn1 N1 92.89(9) . .
N2 Zn1 N1 176.19(10) 2_666 .
O4 Zn1 O1 94.11(9) 2_666 .
O3 Zn1 O1 152.31(9) . .
O2 Zn1 O1 59.90(8) . .
N2 Zn1 O1 90.22(10) 2_666 .
N1 Zn1 O1 93.27(10) . .
O4 Zn1 C13 123.92(10) 2_666 .
O3 Zn1 C13 122.53(10) . .
O2 Zn1 C13 30.08(9) . .
N2 Zn1 C13 90.11(10) 2_666 .
N1 Zn1 C13 93.67(10) . .
O1 Zn1 C13 29.82(9) . .
C13 O1 Zn1 86.01(18) . .
C13 O2 Zn1 92.59(18) . .
C21 O3 Zn1 160.3(2) . .
C21 O4 Zn1 123.1(2) . 2_666
C5 N1 C1 117.7(3) . .
C5 N1 Zn1 121.2(2) . .
C1 N1 Zn1 119.2(2) . .
N1 C1 C2 122.6(3) . .
C1 C2 C3 120.0(3) . .
C4 C3 C2 116.7(3) . .
C4 C3 C11 124.2(3) . .
C2 C3 C11 118.4(3) . .
C3 C4 C5 119.5(3) . .
N1 C5 C4 123.1(3) . .
C10 N2 C6 117.5(3) . .
C10 N2 Zn1 121.0(2) . 2_666
C6 N2 Zn1 121.4(2) . 2_666
N2 C6 C7 123.0(3) . .
C6 C7 C8 119.9(3) . .
C9 C8 C7 116.2(3) . .
C9 C8 C12 124.0(3) . .
C7 C8 C12 119.4(3) . .
C10 C9 C8 120.4(3) . .
N2 C10 C9 123.0(3) . .
C3 C11 C12 120.7(2) . 2_756
C3 C11 C12 113.4(2) . .
C12 C11 C12 89.9(2) 2_756 .
C8 C12 C11 118.5(3) . 2_756
C8 C12 C11 114.2(2) . .
C11 C12 C11 90.1(2) 2_756 .
O1 C13 O2 121.5(3) . .
O1 C13 C14 119.8(3) . .
O2 C13 C14 118.6(3) . .
O1 C13 Zn1 64.17(17) . .
O2 C13 Zn1 57.34(16) . .
C14 C13 Zn1 175.9(2) . .
C15 C14 C19 118.7(3) . .
C15 C14 C13 120.0(3) . .
C19 C14 C13 121.2(3) . .
C14 C15 C16 120.4(3) . .
C17 C16 C15 120.9(3) . .
C16 C17 C18 118.4(3) . .
C16 C17 C20 120.6(3) . .
C18 C17 C20 121.0(3) . .
C19 C18 C17 121.1(3) . .
C18 C19 C14 120.5(3) . .
O3 C21 O4 124.9(3) . .
O3 C21 C22 118.1(3) . .
O4 C21 C22 117.0(3) . .
C27 C22 C23 119.5(3) . .
C27 C22 C21 120.4(3) . .
C23 C22 C21 120.1(3) . .
C24 C23 C22 120.9(4) . .
C25 C24 C23 120.3(4) . .
C24 C25 C26 119.9(4) . .
C24 C25 C28 121.0(5) . .
C26 C25 C28 119.1(5) . .
C25 C26 C27 120.5(4) . .
C22 C27 C26 119.0(4) . .

loop_
_geom_bond_atom_site_label_1
_geom_bond_atom_site_label_2
_geom_bond_distance
_geom_bond_site_symmetry_2
Zn1 O4 2.014(2) 2_666
Zn1 O3 2.051(2) .
Zn1 O2 2.120(3) .
Zn1 N2 2.172(3) 2_666
Zn1 N1 2.189(3) .
Zn1 O1 2.269(2) .
Zn1 C13 2.515(3) .
O1 C13 1.254(4) .
O2 C13 1.262(4) .
O3 C21 1.240(4) .
O4 C21 1.260(4) .
O4 Zn1 2.014(2) 2_666
N1 C5 1.329(4) .
N1 C1 1.335(4) .
C1 C2 1.387(4) .
C2 C3 1.395(4) .
C3 C4 1.384(4) .
C3 C11 1.497(4) .
C4 C5 1.396(4) .
N2 C10 1.330(4) .
N2 C6 1.338(4) .
N2 Zn1 2.172(3) 2_666
C6 C7 1.383(4) .
C7 C8 1.397(4) .
C8 C9 1.390(4) .
C8 C12 1.495(4) .
C9 C10 1.381(4) .
C11 C12 1.551(4) 2_756
C11 C12 1.605(4) .
C12 C11 1.551(4) 2_756
C13 C14 1.495(4) .
C14 C15 1.383(5) .
C14 C19 1.395(4) .
C15 C16 1.385(5) .
C16 C17 1.384(5) .
C17 C18 1.388(5) .
C17 C20 1.506(5) .
C18 C19 1.371(5) .
C21 C22 1.495(4) .
C22 C27 1.384(5) .
C22 C23 1.388(5) .
C23 C24 1.377(5) .
C24 C25 1.373(6) .
C25 C26 1.377(7) .
C25 C28 1.521(5) .
C26 C27 1.413(5) .
